data_7221989
loop_
_publ_author_name
'Yao, shuang'
'Yan, Jinghui'
'Duan, Hui'
'Jia, Qianqian'
'Zhang, Zhi-Ming'
'Wang, Enbo'

_publ_section_title
;
 Heterometallic 3d-4f Cluster-Containing Polyoxotungstate Obtained by
 Partial Disassembly of Preformed Large Clusters
;
_journal_name_full 'RSC Adv.'
_journal_paper_doi 10.1039/C5RA16325K
_journal_year 2015
_chemical_formula_sum 'Cu2 Dy2 H50 K3 Na5 O91 Sb2 W18'
_chemical_formula_weight 5743.53
_chemical_name_systematic
; 
 ? 
;
_space_group_IT_number 2
_symmetry_cell_setting triclinic
_symmetry_space_group_name_Hall '-P 1'
_symmetry_space_group_name_H-M 'P -1'
_atom_sites_solution_hydrogens none
_atom_sites_solution_primary direct
_atom_sites_solution_secondary difmap
_audit_creation_method SHELXL-97
_audit_update_record
;
2015-09-03 deposited with the CCDC.
2015-09-03 downloaded from the CCDC.
;
_cell_angle_alpha 104.53(3)
_cell_angle_beta 97.88(3)
_cell_angle_gamma 107.70(3)
_cell_formula_units_Z 2
_cell_length_a 12.101(2)
_cell_length_b 18.624(4)
_cell_length_c 22.956(5)
_cell_measurement_temperature 293(2)
_cell_measurement_theta_max 25.00
_cell_measurement_theta_min 3.10
_cell_volume 4642(2)
_computing_cell_refinement auto
_computing_data_collection auto
_computing_data_reduction auto
_computing_structure_refinement 'SHELXL-97 (Sheldrick, 1997)'
_computing_structure_solution 'SHELXS-97 (Sheldrick, 1990)'
_diffrn_ambient_temperature 293(2)
_diffrn_detector_area_resol_mean 0.01
_diffrn_measured_fraction_theta_full 0.993
_diffrn_measured_fraction_theta_max 0.993
_diffrn_measurement_device_type 'Rigaku R-AXIS RAPID IP'
_diffrn_measurement_method Oscillation
_diffrn_radiation_monochromator graphite
_diffrn_radiation_source 'fine-focus sealed tube'
_diffrn_radiation_type MoK\a
_diffrn_radiation_wavelength 0.71073
_diffrn_reflns_av_R_equivalents 0.1038
_diffrn_reflns_av_sigmaI/netI 0.1442
_diffrn_reflns_limit_h_max 14
_diffrn_reflns_limit_h_min -14
_diffrn_reflns_limit_k_max 22
_diffrn_reflns_limit_k_min -22
_diffrn_reflns_limit_l_max 27
_diffrn_reflns_limit_l_min -27
_diffrn_reflns_number 36123
_diffrn_reflns_theta_full 25.00
_diffrn_reflns_theta_max 25.00
_diffrn_reflns_theta_min 3.10
_diffrn_standards_interval_count 0
_diffrn_standards_interval_time 0
_diffrn_standards_number 0
_exptl_absorpt_coefficient_mu 25.074
_exptl_absorpt_correction_T_max 0.3146
_exptl_absorpt_correction_T_min 0.1080
_exptl_absorpt_correction_type multi-scan
_exptl_absorpt_process_details 'ABSCOR by T.Higashi    8 March, 1995'
_exptl_crystal_colour green
_exptl_crystal_density_diffrn 4.110
_exptl_crystal_density_method 'not measured'
_exptl_crystal_description block
_exptl_crystal_F_000 5028
_exptl_crystal_size_max 0.16
_exptl_crystal_size_mid 0.15
_exptl_crystal_size_min 0.06
_refine_diff_density_max 4.502
_refine_diff_density_min -3.315
_refine_diff_density_rms 0.598
_refine_ls_extinction_method none
_refine_ls_goodness_of_fit_ref 1.000
_refine_ls_hydrogen_treatment none
_refine_ls_matrix_type full
_refine_ls_number_parameters 1189
_refine_ls_number_reflns 16246
_refine_ls_number_restraints 390
_refine_ls_restrained_S_all 0.992
_refine_ls_R_factor_all 0.1097
_refine_ls_R_factor_gt 0.0689
_refine_ls_shift/su_max 0.000
_refine_ls_shift/su_mean 0.000
_refine_ls_structure_factor_coef Fsqd
_refine_ls_weighting_details 'calc w=1/[\s^2^(Fo^2^)+(0.0718P)^2^+0.0000P] where P=(Fo^2^+2Fc^2^)/3'
_refine_ls_weighting_scheme calc
_refine_ls_wR_factor_gt 0.1464
_refine_ls_wR_factor_ref 0.1696
_reflns_number_gt 10656
_reflns_number_total 16246
_reflns_threshold_expression >2sigma(I)
_cod_data_source_file c5ra16325k2.cif
_cod_data_source_block 1
_cod_depositor_comments
;
The following automatic conversions were performed:

'_symmetry_cell_setting' value 'Triclinic' changed to 'triclinic'
according to
/usr/data/users/saulius/crontab/automatic-downloads/rss-feeds/RSC/lib/dictionaries/cif_core.dic
dictionary named 'cif_core.dic' version 2.4.2 from 2011-04-26.

Automatic conversion script
Id: cif_fix_values 3271 2015-04-21 07:52:19Z andrius 
;
_cod_original_cell_volume 4641.6(16)
_cod_original_sg_symbol_H-M p-1
_cod_database_code 7221989

loop_
_symmetry_equiv_pos_as_xyz
'x, y, z'
'-x, -y, -z'

loop_
_atom_site_label
_atom_site_type_symbol
_atom_site_fract_x
_atom_site_fract_y
_atom_site_fract_z
_atom_site_U_iso_or_equiv
_atom_site_adp_type
_atom_site_occupancy
_atom_site_symmetry_multiplicity
_atom_site_calc_flag
_atom_site_refinement_flags
W1 W 0.91768(9) 0.29265(7) 0.28011(4) 0.0166(2) Uani 1 1 d .
W2 W 0.49791(9) 0.37326(7) 0.36763(4) 0.0161(2) Uani 1 1 d .
W3 W 0.99866(10) 0.58781(7) 0.13049(4) 0.0169(2) Uani 1 1 d .
W4 W 0.70357(10) 0.70590(7) 0.35790(4) 0.0170(2) Uani 1 1 d .
W5 W 1.13781(9) 0.63993(7) 0.27748(4) 0.0178(2) Uani 1 1 d .
W6 W 0.68172(10) 0.12256(7) 0.23127(5) 0.0193(3) Uani 1 1 d .
W7 W 0.77932(9) 0.37000(7) 0.40434(4) 0.0152(2) Uani 1 1 d .
W8 W 0.33678(9) 0.30448(7) 0.20317(4) 0.0188(3) Uani 1 1 d .
W9 W 0.46776(10) 0.23279(7) 0.09482(4) 0.0183(3) Uani 1 1 d .
W10 W 0.98311(10) 0.70277(7) 0.39830(4) 0.0170(2) Uani 1 1 d .
W11 W 0.69970(10) 0.59068(7) 0.08467(4) 0.0187(3) Uani 1 1 d .
W12 W 0.76544(10) 0.22432(7) 0.13297(4) 0.0184(3) Uani 1 1 d .
W13 W 1.09512(10) 0.77990(7) 0.21719(5) 0.0194(3) Uani 1 1 d .
W14 W 0.37505(10) 0.13005(7) 0.19061(5) 0.0205(3) Uani 1 1 d .
W15 W 0.93766(10) 0.83922(7) 0.33639(5) 0.0201(3) Uani 1 1 d .
W16 W 0.55541(10) 0.64395(7) 0.19161(4) 0.0179(3) Uani 1 1 d .
W17 W 0.78635(10) 0.78145(8) 0.17128(5) 0.0212(3) Uani 1 1 d .
W18 W 0.54249(10) 0.20180(7) 0.35373(4) 0.0184(3) Uani 1 1 d .
Sb1 Sb 0.82317(15) 0.60872(11) 0.24057(7) 0.0130(4) Uani 1 1 d .
Sb2 Sb 0.65062(15) 0.33594(11) 0.24603(7) 0.0131(4) Uani 1 1 d .
Dy1 Dy 0.74312(11) 0.54719(8) 0.40218(5) 0.0169(3) Uani 1 1 d .
Dy2 Dy 0.73313(11) 0.39101(9) 0.07135(5) 0.0187(3) Uani 1 1 d .
Cu1 Cu 0.5363(3) 0.5035(2) 0.27282(12) 0.0165(7) Uani 1 1 d .
Cu2 Cu 0.9448(3) 0.4969(2) 0.32869(12) 0.0170(7) Uani 1 1 d .
K1 K 0.4326(6) 0.4281(5) 0.1003(3) 0.0290(16) Uani 1 1 d .
K2 K 1.0417(6) 0.4112(5) 0.1806(3) 0.0366(17) Uani 1 1 d .
K3 K 0.8556(7) 0.1842(6) 0.4081(3) 0.047(2) Uani 1 1 d .
Na1 Na 0.2352(19) 0.4472(15) 0.3526(9) 0.096(6) Uani 1 1 d U
Na2 Na 1.1249(19) 1.0939(14) 0.4029(9) 0.089(6) Uani 1 1 d U
Na3 Na 0.5354(18) 0.8698(14) 0.1975(9) 0.089(6) Uani 1 1 d U
Na4 Na 1.022(4) 0.132(3) 0.186(2) 0.096(13) Uani 0.47 1 d PU
Na5 Na 0.599(2) 0.4120(18) 0.5456(10) 0.083(7) Uani 0.79 1 d PU
Na6 Na 1.043(3) 0.7400(19) 0.0322(11) 0.088(8) Uani 0.74 1 d PU
O1 O 0.6040(18) 0.7197(15) 0.4039(8) 0.036(6) Uani 1 1 d .
O2 O 0.370(2) 0.5257(16) 0.2865(10) 0.044(6) Uani 1 1 d .
O3 O 1.102(2) 0.528(2) 0.4021(10) 0.063(10) Uani 1 1 d .
O4 O 0.6888(18) 0.2659(14) -0.0070(8) 0.033(5) Uani 1 1 d U
O5 O 0.2048(16) 0.3200(14) 0.1978(9) 0.034(6) Uani 1 1 d .
O6 O 1.0375(15) 0.5493(11) 0.2789(7) 0.014(4) Uani 1 1 d U
O7 O 0.5438(15) 0.5517(11) 0.2076(7) 0.014(4) Uani 1 1 d .
O8 O 0.6301(17) 0.7505(12) 0.1821(8) 0.025(4) Uani 1 1 d .
O9 O 1.1341(14) 0.5990(11) 0.1920(7) 0.014(4) Uani 1 1 d U
O10 O 0.6778(16) 0.4998(11) 0.1036(7) 0.018(4) Uani 1 1 d U
O11 O 0.7982(15) 0.8119(11) 0.3716(7) 0.016(4) Uani 1 1 d .
O12 O 0.9028(14) 0.5000(11) 0.1378(7) 0.014(4) Uani 1 1 d .
O13 O 0.9088(15) 0.5910(11) 0.3649(7) 0.014(4) Uani 1 1 d U
O14 O 0.4702(14) 0.2775(11) 0.3891(6) 0.012(3) Uani 1 1 d U
O15 O 0.9397(17) 0.3933(12) 0.2811(7) 0.021(4) Uani 1 1 d U
O16 O 1.0160(15) 0.8109(12) 0.4049(7) 0.019(4) Uani 1 1 d U
O17 O 1.0886(15) 0.7056(12) 0.1438(7) 0.017(4) Uani 1 1 d .
O18 O 0.7257(14) 0.2555(11) 0.2301(6) 0.012(4) Uani 1 1 d U
O19 O 0.6861(15) 0.2739(12) 0.4170(7) 0.017(4) Uani 1 1 d U
O20 O 0.8281(15) 0.6979(11) 0.4206(7) 0.017(4) Uani 1 1 d U
O21 O 1.0574(15) 0.2996(12) 0.3115(7) 0.020(4) Uani 1 1 d U
O22 O 0.7448(16) 0.6589(12) 0.1864(7) 0.022(4) Uani 1 1 d .
O23 O 0.9817(14) 0.6556(11) 0.2225(6) 0.012(3) Uani 1 1 d U
O24 O 0.7382(15) 0.7089(13) 0.0932(7) 0.024(5) Uani 1 1 d .
O25 O 0.9893(18) 0.9400(13) 0.3702(8) 0.030(5) Uani 1 1 d .
O26 O 0.5202(15) 0.1073(11) 0.1969(7) 0.017(4) Uani 1 1 d U
O27 O 0.8389(16) 0.1759(12) 0.2740(7) 0.019(4) Uani 1 1 d U
O28 O 1.1964(15) 0.7476(12) 0.2657(7) 0.019(4) Uani 1 1 d .
O29 O 0.8562(17) 0.3149(12) 0.3544(8) 0.022(4) Uani 1 1 d U
O30 O 0.6209(17) 0.7004(12) 0.2794(8) 0.025(5) Uani 1 1 d .
O31 O 0.3739(15) 0.1321(12) 0.1102(7) 0.018(4) Uani 1 1 d .
O32 O 0.6594(16) 0.5963(13) 0.3299(8) 0.025(4) Uani 1 1 d U
O33 O 0.8656(17) 0.6138(12) 0.0952(7) 0.025(5) Uani 1 1 d .
O34 O 0.3829(14) 0.3226(10) 0.2925(6) 0.010(3) Uani 1 1 d U
O35 O 0.9293(17) 0.3836(13) 0.0498(8) 0.027(5) Uani 1 1 d .
O36 O 0.5383(17) 0.3564(13) -0.0031(8) 0.024(4) Uani 1 1 d U
O37 O 0.2757(17) 0.1909(12) 0.1992(8) 0.023(4) Uani 1 1 d U
O38 O 0.7216(18) 0.1246(14) 0.1559(8) 0.031(5) Uani 1 1 d .
O39 O 1.0541(17) 0.8287(15) 0.2954(8) 0.031(6) Uani 1 1 d .
O40 O 0.6377(18) 0.1582(13) 0.3102(8) 0.028(5) Uani 1 1 d U
O41 O 1.0952(18) 0.6969(12) 0.3506(8) 0.025(5) Uani 1 1 d .
O42 O 0.4434(15) 0.4004(12) 0.2148(7) 0.022(4) Uani 1 1 d .
O43 O 0.8162(16) 0.4504(13) 0.3652(7) 0.024(5) Uani 1 1 d .
O44 O 0.9146(17) 0.2560(12) 0.1944(8) 0.024(4) Uani 1 1 d .
O45 O 1.195(2) 0.8639(14) 0.2092(9) 0.038(5) Uani 1 1 d U
O46 O 0.7948(18) 0.8683(13) 0.1543(9) 0.031(5) Uani 1 1 d U
O47 O 0.493(2) 0.1348(14) 0.3929(8) 0.036(6) Uani 1 1 d .
O48 O 0.6261(17) 0.5866(13) 0.4682(8) 0.027(5) Uani 1 1 d U
O49 O 0.2740(18) 0.0352(13) 0.1769(8) 0.031(5) Uani 1 1 d U
O50 O 0.7911(16) 0.3235(12) 0.1358(8) 0.023(4) Uani 1 1 d U
O51 O 0.6593(15) 0.4184(12) 0.4285(7) 0.017(4) Uani 1 1 d U
O52 O 0.8604(15) 0.7042(12) 0.3120(7) 0.018(4) Uani 1 1 d U
O53 O 0.5531(15) 0.5986(13) 0.1042(7) 0.020(4) Uani 1 1 d .
O54 O 0.5955(14) 0.1926(11) 0.1017(7) 0.014(4) Uani 1 1 d U
O55 O 0.5692(17) 0.4553(13) 0.3352(8) 0.027(5) Uani 1 1 d .
O56 O 0.874(2) 0.5856(16) 0.5011(9) 0.046(7) Uani 1 1 d .
O57 O 0.7655(18) 0.4411(14) -0.0130(8) 0.030(5) Uani 1 1 d .
O58 O 1.0457(16) 0.5533(11) 0.0650(7) 0.019(4) Uani 1 1 d U
O59 O 0.6153(14) 0.3109(11) 0.3218(7) 0.015(4) Uani 1 1 d .
O60 O 0.4226(16) 0.1651(13) 0.2815(7) 0.025(4) Uani 1 1 d U
O61 O 1.2770(16) 0.6445(13) 0.3101(8) 0.025(5) Uani 1 1 d .
O62 O 0.8826(16) 0.4126(11) 0.4732(7) 0.019(4) Uani 1 1 d U
O63 O 1.0650(17) 0.7165(12) 0.4697(7) 0.024(4) Uani 1 1 d U
O64 O 0.4101(16) 0.2015(13) 0.0158(7) 0.024(5) Uani 1 1 d .
O65 O 0.3368(16) 0.2686(12) 0.1170(7) 0.019(4) Uani 1 1 d U
O66 O 0.5696(16) 0.3282(12) 0.1097(7) 0.022(4) Uani 1 1 d U
O67 O 0.6560(17) 0.5553(13) 0.0028(8) 0.029(5) Uani 1 1 d .
O68 O 0.8344(17) 0.8270(13) 0.2622(8) 0.025(4) Uani 1 1 d U
O69 O 0.8085(16) 0.1870(12) 0.0683(7) 0.023(4) Uani 1 1 d U
O70 O 0.6674(19) 0.0291(14) 0.2301(8) 0.036(6) Uani 1 1 d .
O71 O 0.4954(16) 0.2590(12) 0.1983(7) 0.021(5) Uani 1 1 d .
O72 O 0.9471(16) 0.7844(13) 0.1787(8) 0.025(4) Uani 1 1 d U
O73 O 0.4205(17) 0.4167(13) 0.4162(8) 0.027(5) Uani 1 1 d .
O74 O 0.4162(17) 0.6459(13) 0.1831(7) 0.026(5) Uani 1 1 d .
OW1 O 1.3232(19) 0.7372(14) 0.1244(8) 0.034(5) Uani 1 1 d U
OW2 O 0.821(3) 0.761(2) -0.0027(14) 0.086(10) Uani 1 1 d U
OW3 O 1.307(2) 0.7105(18) 0.4535(9) 0.052(8) Uani 1 1 d .
OW4 O 0.2557(17) 0.4793(16) 0.1531(9) 0.043(6) Uani 1 1 d .
OW5 O 0.685(3) 0.773(2) 0.5373(13) 0.081(10) Uani 1 1 d .
OW6 O 0.185(3) 0.175(2) 0.3158(14) 0.091(10) Uani 1 1 d U
OW7 O 0.819(3) 0.005(2) 0.1182(17) 0.097(12) Uani 1 1 d .
OW8 O 0.449(3) 0.796(3) 0.2938(15) 0.096(11) Uani 1 1 d U
OW9 O 1.109(2) 0.2687(19) 0.4314(11) 0.061(7) Uani 1 1 d U
OW10 O 0.800(4) 0.940(3) 0.4727(19) 0.061(12) Uani 0.61 1 d PU
OW11 O 0.956(4) 1.087(3) 0.4742(18) 0.060(12) Uani 0.62 1 d PU
OW12 O 0.666(5) 0.908(4) 0.306(2) 0.068(15) Uani 0.51 1 d PU
OW13 O 0.899(5) 0.063(4) 0.325(2) 0.073(16) Uani 0.54 1 d PU
OW14 O 0.479(5) 0.011(3) 0.058(2) 0.071(14) Uani 0.58 1 d PU
OW15 O 0.259(5) -0.115(4) 0.083(2) 0.072(16) Uani 0.53 1 d PU
OW16 O 0.918(5) 0.131(4) -0.009(2) 0.062(15) Uani 0.48 1 d PU
OW17 O 1.286(4) 0.877(3) 0.395(2) 0.069(14) Uani 0.59 1 d PU
OW18 O 0.966(6) 0.083(4) -0.112(3) 0.064(17) Uani 0.43 1 d PU
OW19 O 0.433(6) 0.966(5) 0.280(3) 0.069(19) Uani 0.43 1 d PU
OW20 O 0.549(10) 0.889(8) 0.097(5) 0.07(3) Uani 0.30 1 d PU
OW21 O 0.605(7) -0.076(5) 0.093(3) 0.07(2) Uani 0.44 1 d PU
OW22 O 0.410(6) -0.082(4) 0.176(3) 0.069(17) Uani 0.47 1 d PU
OW23 O 1.069(5) 0.993(4) 0.239(3) 0.070(17) Uani 0.49 1 d PU
OW24 O 0.698(5) 0.111(4) 0.475(2) 0.065(16) Uani 0.47 1 d PU
OW25 O 0.448(5) 0.793(4) 0.399(2) 0.065(15) Uani 0.51 1 d PU

loop_
_atom_site_aniso_label
_atom_site_aniso_U_11
_atom_site_aniso_U_22
_atom_site_aniso_U_33
_atom_site_aniso_U_23
_atom_site_aniso_U_13
_atom_site_aniso_U_12
W1 0.0194(6) 0.0133(7) 0.0160(5) 0.0037(4) 0.0022(4) 0.0057(5)
W2 0.0193(6) 0.0178(7) 0.0131(5) 0.0066(4) 0.0063(4) 0.0067(5)
W3 0.0201(6) 0.0148(7) 0.0139(5) 0.0030(4) 0.0069(4) 0.0035(5)
W4 0.0232(6) 0.0146(7) 0.0142(5) 0.0027(4) 0.0060(4) 0.0085(5)
W5 0.0173(6) 0.0160(7) 0.0180(5) 0.0043(4) 0.0032(4) 0.0042(5)
W6 0.0250(6) 0.0109(7) 0.0200(5) 0.0041(4) 0.0042(4) 0.0046(5)
W7 0.0202(6) 0.0130(6) 0.0112(5) 0.0041(4) 0.0014(4) 0.0048(5)
W8 0.0161(6) 0.0199(7) 0.0173(5) 0.0050(4) 0.0019(4) 0.0033(5)
W9 0.0196(6) 0.0173(7) 0.0123(5) 0.0022(4) 0.0003(4) 0.0021(5)
W10 0.0226(6) 0.0105(6) 0.0138(5) 0.0009(4) 0.0003(4) 0.0042(5)
W11 0.0248(6) 0.0198(7) 0.0116(5) 0.0057(4) 0.0026(4) 0.0081(5)
W12 0.0251(6) 0.0155(7) 0.0144(5) 0.0036(4) 0.0048(4) 0.0075(5)
W13 0.0227(6) 0.0122(7) 0.0204(5) 0.0048(4) 0.0058(4) 0.0020(5)
W14 0.0208(6) 0.0154(7) 0.0194(5) 0.0041(4) 0.0023(4) 0.0001(5)
W15 0.0285(6) 0.0101(7) 0.0188(5) 0.0019(4) 0.0053(4) 0.0049(5)
W16 0.0205(6) 0.0190(7) 0.0168(5) 0.0085(4) 0.0044(4) 0.0081(5)
W17 0.0282(6) 0.0174(7) 0.0207(5) 0.0098(5) 0.0058(4) 0.0087(5)
W18 0.0243(6) 0.0137(7) 0.0159(5) 0.0066(4) 0.0052(4) 0.0031(5)
Sb1 0.0157(9) 0.0110(10) 0.0107(8) 0.0032(6) 0.0026(6) 0.0027(7)
Sb2 0.0174(9) 0.0101(10) 0.0091(7) 0.0021(6) 0.0024(6) 0.0020(7)
Dy1 0.0203(7) 0.0162(8) 0.0122(6) 0.0033(5) 0.0022(4) 0.0052(6)
Dy2 0.0211(7) 0.0180(8) 0.0146(6) 0.0032(5) 0.0035(4) 0.0054(6)
Cu1 0.0189(17) 0.014(2) 0.0143(15) 0.0051(13) 0.0010(11) 0.0035(14)
Cu2 0.0209(17) 0.014(2) 0.0133(15) 0.0014(12) 0.0029(11) 0.0049(15)
K1 0.032(4) 0.040(5) 0.022(3) 0.014(3) 0.009(2) 0.017(3)
K2 0.033(4) 0.039(5) 0.039(4) 0.016(3) 0.007(3) 0.011(4)
K3 0.052(5) 0.046(6) 0.043(4) 0.012(4) 0.001(3) 0.021(4)
Na1 0.089(10) 0.091(11) 0.097(9) 0.013(7) 0.031(7) 0.026(8)
Na2 0.095(10) 0.073(10) 0.088(9) 0.020(7) 0.016(7) 0.020(8)
Na3 0.084(9) 0.074(10) 0.103(9) 0.015(7) 0.020(7) 0.030(8)
Na4 0.087(16) 0.097(16) 0.104(16) 0.024(10) 0.021(10) 0.040(10)
Na5 0.079(10) 0.091(11) 0.076(9) 0.028(8) 0.020(8) 0.022(8)
Na6 0.096(11) 0.084(12) 0.084(10) 0.018(8) 0.030(8) 0.035(9)
O1 0.030(12) 0.064(19) 0.021(10) 0.018(10) 0.012(8) 0.020(12)
O2 0.040(14) 0.039(18) 0.068(15) 0.016(12) 0.021(11) 0.030(13)
O3 0.046(16) 0.12(3) 0.036(13) 0.012(14) 0.006(10) 0.061(18)
O4 0.038(9) 0.033(9) 0.022(7) 0.004(6) 0.012(6) 0.008(7)
O5 0.012(10) 0.040(16) 0.036(11) 0.003(10) 0.005(8) -0.003(10)
O6 0.015(5) 0.010(6) 0.017(5) 0.006(4) 0.005(4) 0.003(4)
O7 0.013(9) 0.007(11) 0.018(9) 0.005(7) -0.002(6) -0.002(8)
O8 0.030(12) 0.010(12) 0.036(11) 0.006(8) 0.006(8) 0.008(9)
O9 0.013(5) 0.014(6) 0.016(5) 0.000(4) 0.005(4) 0.009(4)
O10 0.019(7) 0.008(8) 0.027(7) 0.006(6) 0.002(6) 0.006(6)
O11 0.021(10) 0.005(11) 0.020(9) 0.004(7) -0.005(7) 0.003(8)
O12 0.007(9) 0.017(12) 0.011(8) -0.004(7) -0.001(6) 0.003(8)
O13 0.017(5) 0.013(6) 0.015(5) 0.008(4) 0.005(4) 0.006(4)
O14 0.012(5) 0.011(6) 0.010(5) 0.000(4) 0.005(4) 0.004(4)
O15 0.033(8) 0.016(8) 0.014(7) 0.001(6) 0.012(6) 0.008(7)
O16 0.016(5) 0.022(6) 0.022(5) 0.002(4) 0.008(4) 0.009(4)
O17 0.015(9) 0.019(12) 0.013(8) -0.004(7) 0.000(6) 0.008(8)
O18 0.010(7) 0.011(8) 0.012(6) -0.005(5) 0.004(5) 0.004(6)
O19 0.022(6) 0.017(6) 0.013(5) 0.010(4) 0.004(4) 0.003(4)
O20 0.019(5) 0.016(6) 0.014(5) 0.003(4) 0.011(4) 0.004(4)
O21 0.014(7) 0.024(9) 0.024(7) 0.005(6) 0.005(5) 0.010(6)
O22 0.018(10) 0.022(13) 0.022(9) 0.008(8) -0.006(7) 0.004(9)
O23 0.011(4) 0.013(4) 0.010(4) 0.000(3) 0.006(3) 0.005(3)
O24 0.016(10) 0.041(15) 0.016(9) 0.010(9) 0.009(7) 0.010(10)
O25 0.037(13) 0.012(13) 0.035(11) 0.000(9) 0.004(9) 0.009(10)
O26 0.020(7) 0.010(8) 0.014(6) -0.002(5) 0.007(5) 0.001(6)
O27 0.018(7) 0.018(8) 0.025(7) 0.004(6) 0.004(6) 0.013(6)
O28 0.015(10) 0.014(12) 0.023(9) 0.004(8) 0.008(7) -0.002(8)
O29 0.027(8) 0.019(9) 0.029(7) 0.013(6) 0.005(6) 0.015(7)
O30 0.022(11) 0.018(13) 0.045(11) 0.015(9) 0.024(9) 0.009(9)
O31 0.020(10) 0.017(12) 0.007(8) 0.000(7) -0.002(6) -0.003(8)
O32 0.018(8) 0.024(9) 0.027(7) 0.006(6) -0.005(6) 0.006(7)
O33 0.028(11) 0.019(13) 0.017(9) 0.003(8) 0.003(7) -0.004(9)
O34 0.010(4) 0.010(4) 0.009(4) 0.000(3) 0.005(3) 0.003(3)
O35 0.027(11) 0.025(14) 0.023(10) 0.000(8) 0.011(8) 0.003(10)
O36 0.026(6) 0.024(6) 0.025(6) 0.013(4) 0.003(4) 0.012(4)
O37 0.024(8) 0.014(8) 0.030(7) 0.008(6) 0.002(6) 0.006(7)
O38 0.028(12) 0.032(15) 0.027(10) 0.010(9) 0.003(8) 0.004(10)
O39 0.022(11) 0.057(18) 0.037(11) 0.033(11) 0.021(9) 0.025(11)
O40 0.032(8) 0.022(9) 0.031(7) 0.018(7) 0.004(6) 0.002(7)
O41 0.036(12) 0.010(12) 0.027(10) 0.007(8) 0.001(8) 0.007(10)
O42 0.018(10) 0.022(13) 0.013(9) 0.008(8) -0.001(7) -0.009(9)
O43 0.014(10) 0.039(15) 0.019(9) 0.017(9) 0.005(7) 0.002(9)
O44 0.030(11) 0.008(12) 0.033(10) 0.004(8) 0.006(8) 0.006(9)
O45 0.042(9) 0.026(9) 0.039(8) 0.016(7) -0.008(6) 0.003(7)
O46 0.027(8) 0.028(9) 0.038(8) 0.000(6) 0.015(6) 0.017(7)
O47 0.076(17) 0.021(14) 0.024(11) 0.011(9) 0.023(10) 0.026(13)
O48 0.027(8) 0.037(9) 0.022(7) 0.004(6) 0.017(6) 0.018(7)
O49 0.035(8) 0.023(9) 0.033(8) 0.009(6) 0.010(6) 0.006(7)
O50 0.021(6) 0.023(6) 0.022(5) -0.002(4) 0.010(4) 0.008(4)
O51 0.019(5) 0.020(6) 0.013(5) 0.003(4) 0.011(4) 0.008(4)
O52 0.022(7) 0.023(9) 0.012(6) 0.003(6) 0.008(5) 0.014(6)
O53 0.009(9) 0.031(14) 0.023(9) 0.010(8) 0.000(7) 0.010(9)
O54 0.008(7) 0.012(8) 0.015(6) -0.005(5) 0.002(5) -0.001(6)
O55 0.024(11) 0.023(14) 0.021(10) 0.009(8) -0.006(7) -0.006(9)
O56 0.055(16) 0.06(2) 0.029(12) 0.029(12) 0.004(10) 0.009(14)
O57 0.031(12) 0.034(15) 0.026(10) 0.007(9) 0.012(8) 0.011(11)
O58 0.025(8) 0.012(8) 0.016(7) -0.004(6) 0.010(6) 0.005(6)
O59 0.010(9) 0.010(11) 0.015(8) 0.001(7) -0.002(6) -0.004(8)
O60 0.022(8) 0.024(9) 0.019(7) 0.000(6) 0.004(6) 0.001(7)
O61 0.022(11) 0.025(14) 0.024(10) 0.001(8) -0.004(7) 0.012(10)
O62 0.026(8) 0.009(8) 0.020(7) 0.000(6) 0.009(6) 0.007(6)
O63 0.034(8) 0.023(9) 0.011(7) 0.004(6) -0.001(6) 0.008(7)
O64 0.025(11) 0.028(14) 0.018(9) 0.002(8) 0.001(7) 0.012(10)
O65 0.019(5) 0.019(6) 0.020(5) 0.002(4) 0.006(4) 0.011(4)
O66 0.024(6) 0.021(6) 0.023(5) 0.013(4) 0.003(4) 0.005(4)
O67 0.029(11) 0.037(15) 0.019(10) 0.003(9) 0.014(8) 0.010(10)
O68 0.025(8) 0.024(9) 0.027(7) 0.001(6) 0.011(6) 0.016(7)
O69 0.022(6) 0.023(6) 0.022(5) -0.001(4) 0.007(4) 0.012(4)
O70 0.038(13) 0.035(16) 0.025(11) -0.007(9) 0.014(9) 0.007(11)
O71 0.021(10) 0.029(14) 0.014(9) 0.000(8) 0.003(7) 0.014(9)
O72 0.017(7) 0.035(9) 0.030(7) 0.015(6) 0.016(6) 0.012(7)
O73 0.027(11) 0.016(13) 0.043(11) 0.010(9) 0.007(8) 0.015(10)
O74 0.032(12) 0.038(15) 0.011(9) 0.000(8) 0.000(7) 0.022(11)
OW1 0.037(9) 0.043(10) 0.025(7) 0.005(6) 0.016(6) 0.018(7)
OW2 0.084(13) 0.098(14) 0.080(12) 0.039(9) 0.019(9) 0.029(9)
OW3 0.069(18) 0.08(2) 0.018(11) 0.020(12) 0.010(10) 0.040(17)
OW4 0.011(11) 0.06(2) 0.047(13) 0.009(12) -0.004(9) 0.005(11)
OW5 0.11(3) 0.06(3) 0.071(19) 0.019(17) 0.042(18) 0.01(2)
OW6 0.090(13) 0.099(14) 0.085(12) 0.041(9) 0.032(9) 0.020(9)
OW7 0.12(3) 0.06(3) 0.13(3) 0.04(2) 0.04(2) 0.03(2)
OW8 0.090(14) 0.092(14) 0.104(13) 0.029(9) 0.022(9) 0.034(10)
OW9 0.056(10) 0.062(12) 0.059(10) 0.004(8) 0.016(8) 0.025(8)
OW10 0.062(14) 0.056(15) 0.065(14) 0.007(9) 0.024(10) 0.024(10)
OW11 0.064(14) 0.061(15) 0.055(14) 0.020(10) 0.012(9) 0.019(10)
OW12 0.066(17) 0.068(18) 0.076(17) 0.014(10) 0.023(10) 0.033(11)
OW13 0.071(18) 0.072(18) 0.077(18) 0.018(10) 0.012(10) 0.031(11)
OW14 0.071(16) 0.067(17) 0.072(16) 0.016(10) 0.011(10) 0.031(11)
OW15 0.076(18) 0.071(18) 0.068(17) 0.021(10) 0.023(10) 0.024(11)
OW16 0.066(17) 0.061(18) 0.057(16) 0.014(10) 0.029(10) 0.016(10)
OW17 0.068(16) 0.067(17) 0.066(15) 0.021(10) 0.006(9) 0.023(10)
OW18 0.063(19) 0.07(2) 0.064(19) 0.017(11) 0.022(11) 0.022(11)
OW19 0.07(2) 0.07(2) 0.07(2) 0.023(11) 0.012(10) 0.026(12)
OW20 0.07(3) 0.07(3) 0.07(3) 0.023(14) 0.019(12) 0.025(14)
OW21 0.07(2) 0.07(2) 0.07(2) 0.017(11) 0.017(11) 0.027(12)
OW22 0.069(19) 0.07(2) 0.073(19) 0.023(11) 0.022(11) 0.020(11)
OW23 0.072(19) 0.068(19) 0.073(18) 0.022(11) 0.021(10) 0.027(11)
OW24 0.066(18) 0.068(19) 0.062(18) 0.029(11) 0.014(10) 0.019(11)
OW25 0.060(17) 0.064(18) 0.075(17) 0.017(10) 0.016(10) 0.034(11)

loop_
_atom_type_symbol
_atom_type_description
_atom_type_scat_dispersion_real
_atom_type_scat_dispersion_imag
_atom_type_scat_source
O O 0.0106 0.0060 'International Tables Vol C Tables 4.2.6.8 and 6.1.1.4'
H H 0.0000 0.0000 'International Tables Vol C Tables 4.2.6.8 and 6.1.1.4'
W W -0.8490 6.8722 'International Tables Vol C Tables 4.2.6.8 and 6.1.1.4'
Sb Sb -0.5866 1.5461 'International Tables Vol C Tables 4.2.6.8 and 6.1.1.4'
Cu Cu 0.3201 1.2651 'International Tables Vol C Tables 4.2.6.8 and 6.1.1.4'
Dy Dy -0.1892 4.4098 'International Tables Vol C Tables 4.2.6.8 and 6.1.1.4'
K K 0.2009 0.2494 'International Tables Vol C Tables 4.2.6.8 and 6.1.1.4'
Na Na 0.0362 0.0249 'International Tables Vol C Tables 4.2.6.8 and 6.1.1.4'

loop_
_geom_angle_atom_site_label_1
_geom_angle_atom_site_label_2
_geom_angle_atom_site_label_3
_geom_angle
_geom_angle_site_symmetry_1
_geom_angle_site_symmetry_3
O21 W1 O15 102.0(9) . .
O21 W1 O44 100.2(8) . .
O15 W1 O44 94.3(8) . .
O21 W1 O29 100.6(7) . .
O15 W1 O29 87.7(8) . .
O44 W1 O29 158.3(8) . .
O21 W1 O27 95.1(8) . .
O15 W1 O27 162.3(7) . .
O44 W1 O27 86.7(8) . .
O29 W1 O27 85.0(8) . .
O21 W1 O18 167.7(8) . .
O15 W1 O18 89.5(8) . .
O44 W1 O18 74.4(7) . .
O29 W1 O18 84.0(6) . .
O27 W1 O18 73.7(7) . .
O21 W1 K2 89.7(6) . .
O15 W1 K2 46.8(5) . .
O44 W1 K2 52.0(6) . .
O29 W1 K2 134.5(6) . .
O27 W1 K2 138.6(5) . .
O18 W1 K2 95.3(4) . .
O21 W1 K3 78.8(6) . .
O15 W1 K3 131.8(5) . .
O44 W1 K3 133.4(6) . .
O29 W1 K3 46.1(6) . .
O27 W1 K3 47.7(5) . .
O18 W1 K3 96.8(4) . .
K2 W1 K3 167.83(16) . .
O73 W2 O34 102.4(8) . .
O73 W2 O55 101.9(9) . .
O34 W2 O55 88.7(7) . .
O73 W2 O14 98.4(8) . .
O34 W2 O14 93.1(7) . .
O55 W2 O14 158.7(8) . .
O73 W2 O51 97.6(8) . .
O34 W2 O51 159.6(6) . .
O55 W2 O51 83.2(7) . .
O14 W2 O51 88.0(7) . .
O73 W2 O59 168.1(7) . .
O34 W2 O59 86.9(6) . .
O55 W2 O59 85.6(8) . .
O14 W2 O59 73.4(6) . .
O51 W2 O59 73.9(6) . .
O73 W2 Dy1 94.7(7) . .
O34 W2 Dy1 126.5(5) . .
O55 W2 Dy1 37.9(5) . .
O14 W2 Dy1 134.2(5) . .
O51 W2 Dy1 46.7(5) . .
O59 W2 Dy1 85.5(5) . .
O58 W3 O12 102.3(8) . .
O58 W3 O9 98.7(7) . .
O12 W3 O9 96.1(7) . .
O58 W3 O33 100.7(8) . .
O12 W3 O33 92.2(8) . .
O9 W3 O33 156.7(7) . .
O58 W3 O17 95.5(8) . .
O12 W3 O17 162.0(6) . .
O9 W3 O17 83.6(7) . .
O33 W3 O17 81.8(7) . .
O58 W3 O23 166.1(8) . .
O12 W3 O23 89.7(7) . .
O9 W3 O23 72.6(6) . .
O33 W3 O23 85.8(6) . .
O17 W3 O23 73.1(6) . .
O58 W3 K2 87.3(7) . .
O12 W3 K2 44.9(5) . .
O9 W3 K2 56.6(6) . .
O33 W3 K2 136.9(6) . .
O17 W3 K2 140.1(5) . .
O23 W3 K2 96.4(5) . .
O1 W4 O32 102.7(10) . .
O1 W4 O11 99.9(10) . .
O32 W4 O11 157.0(8) . .
O1 W4 O30 102.1(8) . .
O32 W4 O30 88.3(8) . .
O11 W4 O30 90.9(8) . .
O1 W4 O20 98.9(7) . .
O32 W4 O20 83.3(7) . .
O11 W4 O20 89.4(7) . .
O30 W4 O20 158.7(6) . .
O1 W4 O52 169.8(9) . .
O32 W4 O52 84.0(8) . .
O11 W4 O52 73.0(7) . .
O30 W4 O52 85.6(6) . .
O20 W4 O52 74.1(6) . .
O1 W4 Dy1 95.3(8) . .
O32 W4 Dy1 38.2(5) . .
O11 W4 Dy1 135.4(5) . .
O30 W4 Dy1 126.4(6) . .
O20 W4 Dy1 46.8(6) . .
O52 W4 Dy1 85.2(5) . .
O61 W5 O6 106.0(9) . .
O61 W5 O9 100.1(7) . .
O6 W5 O9 93.1(7) . .
O61 W5 O41 100.6(8) . .
O6 W5 O41 90.0(8) . .
O9 W5 O41 157.3(7) . .
O61 W5 O28 94.4(9) . .
O6 W5 O28 159.5(7) . .
O9 W5 O28 85.7(7) . .
O41 W5 O28 83.6(7) . .
O61 W5 O23 165.0(8) . .
O6 W5 O23 87.7(7) . .
O9 W5 O23 72.5(6) . .
O41 W5 O23 85.1(6) . .
O28 W5 O23 72.3(7) . .
O61 W5 K2 92.5(7) . .
O6 W5 K2 43.9(5) . .
O9 W5 K2 54.0(6) . .
O41 W5 K2 133.8(6) . .
O28 W5 K2 139.7(5) . .
O23 W5 K2 93.4(5) . .
O70 W6 O27 100.3(9) . .
O70 W6 O38 101.7(9) . .
O27 W6 O38 91.6(8) . .
O70 W6 O26 100.2(9) . .
O27 W6 O26 158.4(8) . .
O38 W6 O26 90.8(7) . .
O70 W6 O40 99.1(8) . .
O27 W6 O40 87.1(8) . .
O38 W6 O40 159.0(9) . .
O26 W6 O40 83.0(7) . .
O70 W6 O18 172.8(8) . .
O27 W6 O18 74.3(7) . .
O38 W6 O18 73.9(8) . .
O26 W6 O18 85.8(7) . .
O40 W6 O18 85.7(7) . .
O70 W6 K3 85.0(7) . .
O27 W6 K3 45.6(5) . .
O38 W6 K3 137.0(6) . .
O26 W6 K3 130.2(4) . .
O40 W6 K3 47.6(6) . .
O18 W6 K3 94.3(4) . .
O62 W7 O29 102.0(8) . .
O62 W7 O43 102.6(9) . .
O29 W7 O43 89.9(8) . .
O62 W7 O19 100.0(8) . .
O29 W7 O19 90.7(8) . .
O43 W7 O19 156.7(7) . .
O62 W7 O51 97.8(7) . .
O29 W7 O51 159.8(7) . .
O43 W7 O51 82.1(7) . .
O19 W7 O51 89.5(8) . .
O62 W7 O59 170.0(7) . .
O29 W7 O59 86.4(7) . .
O43 W7 O59 82.7(7) . .
O19 W7 O59 74.1(6) . .
O51 W7 O59 74.2(6) . .
O62 W7 Dy1 93.4(6) . .
O29 W7 Dy1 127.2(6) . .
O43 W7 Dy1 37.3(6) . .
O19 W7 Dy1 135.9(5) . .
O51 W7 Dy1 46.9(5) . .
O59 W7 Dy1 85.7(5) . .
O62 W7 K3 83.2(6) . .
O29 W7 K3 49.1(6) . .
O43 W7 K3 138.4(6) . .
O19 W7 K3 50.0(5) . .
O51 W7 K3 138.6(5) . .
O59 W7 K3 98.5(5) . .
Dy1 W7 K3 173.83(14) . .
O5 W8 O42 103.4(10) . .
O5 W8 O65 100.3(8) . .
O42 W8 O65 93.0(8) . .
O5 W8 O34 100.5(8) . .
O42 W8 O34 88.2(7) . .
O65 W8 O34 158.3(7) . .
O5 W8 O37 98.1(10) . .
O42 W8 O37 158.1(8) . .
O65 W8 O37 87.4(8) . .
O34 W8 O37 83.6(7) . .
O5 W8 O71 169.1(9) . .
O42 W8 O71 86.1(8) . .
O65 W8 O71 73.7(6) . .
O34 W8 O71 84.8(6) . .
O37 W8 O71 72.9(7) . .
O5 W8 K1 91.2(8) . .
O42 W8 K1 45.2(5) . .
O65 W8 K1 52.1(6) . .
O34 W8 K1 133.3(5) . .
O37 W8 K1 139.5(5) . .
O71 W8 K1 92.0(5) . .
O64 W9 O66 103.9(9) . .
O64 W9 O54 102.7(7) . .
O66 W9 O54 90.6(8) . .
O64 W9 O65 95.2(7) . .
O66 W9 O65 94.7(8) . .
O54 W9 O65 159.5(7) . .
O64 W9 O31 96.6(8) . .
O66 W9 O31 159.5(7) . .
O54 W9 O31 83.8(7) . .
O65 W9 O31 84.4(8) . .
O64 W9 O71 165.8(8) . .
O66 W9 O71 87.0(8) . .
O54 W9 O71 86.2(6) . .
O65 W9 O71 74.4(6) . .
O31 W9 O71 73.1(7) . .
O64 W9 K1 88.1(7) . .
O66 W9 K1 46.9(6) . .
O54 W9 K1 137.4(6) . .
O65 W9 K1 52.0(6) . .
O31 W9 K1 136.4(5) . .
O71 W9 K1 92.8(5) . .
O63 W10 O41 100.7(8) . .
O63 W10 O16 97.6(9) . .
O41 W10 O16 91.2(8) . .
O63 W10 O13 103.8(8) . .
O41 W10 O13 88.5(8) . .
O16 W10 O13 158.3(7) . .
O63 W10 O20 98.7(8) . .
O41 W10 O20 160.4(7) . .
O16 W10 O20 89.0(7) . .
O13 W10 O20 84.1(7) . .
O63 W10 O52 168.6(8) . .
O41 W10 O52 87.4(7) . .
O16 W10 O52 74.0(7) . .
O13 W10 O52 84.3(7) . .
O20 W10 O52 73.8(6) . .
O63 W10 Dy1 95.3(7) . .
O41 W10 Dy1 126.8(6) . .
O16 W10 Dy1 136.4(5) . .
O13 W10 Dy1 38.4(5) . .
O20 W10 Dy1 47.8(6) . .
O52 W10 Dy1 86.0(5) . .
O67 W11 O10 101.7(9) . .
O67 W11 O33 99.4(8) . .
O10 W11 O33 92.4(8) . .
O67 W11 O53 100.4(8) . .
O10 W11 O53 93.1(8) . .
O33 W11 O53 157.9(8) . .
O67 W11 O24 96.5(9) . .
O10 W11 O24 161.8(7) . .
O33 W11 O24 85.6(8) . .
O53 W11 O24 82.6(8) . .
O67 W11 O22 167.3(9) . .
O10 W11 O22 89.9(7) . .
O33 W11 O22 85.1(7) . .
O53 W11 O22 73.5(7) . .
O24 W11 O22 71.9(7) . .
O67 W11 K1 92.4(7) . .
O10 W11 K1 44.6(6) . .
O33 W11 K1 136.9(6) . .
O53 W11 K1 51.7(6) . .
O24 W11 K1 134.2(5) . .
O22 W11 K1 92.3(5) . .
O69 W12 O50 103.4(9) . .
O69 W12 O54 101.4(7) . .
O50 W12 O54 93.0(8) . .
O69 W12 O44 99.5(8) . .
O50 W12 O44 91.1(8) . .
O54 W12 O44 157.2(7) . .
O69 W12 O38 95.6(9) . .
O50 W12 O38 161.0(7) . .
O54 W12 O38 84.1(8) . .
O44 W12 O38 84.7(8) . .
O69 W12 O18 166.3(8) . .
O50 W12 O18 87.8(7) . .
O54 W12 O18 85.7(6) . .
O44 W12 O18 72.1(6) . .
O38 W12 O18 73.2(7) . .
O69 W12 K2 90.5(7) . .
O50 W12 K2 45.6(6) . .
O54 W12 K2 138.5(6) . .
O44 W12 K2 49.9(6) . .
O38 W12 K2 134.5(6) . .
O18 W12 K2 91.9(4) . .
O45 W13 O17 99.3(9) . .
O45 W13 O28 101.3(9) . .
O17 W13 O28 93.5(7) . .
O45 W13 O72 100.5(9) . .
O17 W13 O72 88.9(7) . .
O28 W13 O72 157.3(8) . .
O45 W13 O39 99.7(10) . .
O17 W13 O39 160.5(9) . .
O28 W13 O39 86.8(7) . .
O72 W13 O39 83.5(7) . .
O45 W13 O23 170.3(9) . .
O17 W13 O23 73.8(7) . .
O28 W13 O23 72.7(7) . .
O72 W13 O23 86.4(7) . .
O39 W13 O23 87.7(8) . .
O49 W14 O31 100.5(8) . .
O49 W14 O37 101.7(9) . .
O31 W14 O37 91.1(8) . .
O49 W14 O26 99.1(9) . .
O31 W14 O26 91.3(7) . .
O37 W14 O26 158.3(8) . .
O49 W14 O60 100.3(9) . .
O31 W14 O60 159.0(8) . .
O37 W14 O60 86.8(8) . .
O26 W14 O60 83.3(7) . .
O49 W14 O71 172.6(8) . .
O31 W14 O71 73.7(7) . .
O37 W14 O71 74.2(7) . .
O26 W14 O71 85.8(7) . .
O60 W14 O71 85.7(7) . .
O25 W15 O39 100.5(10) . .
O25 W15 O68 101.6(9) . .
O39 W15 O68 91.0(8) . .
O25 W15 O11 98.5(8) . .
O39 W15 O11 160.7(9) . .
O68 W15 O11 88.3(7) . .
O25 W15 O16 98.3(9) . .
O39 W15 O16 89.8(7) . .
O68 W15 O16 159.6(9) . .
O11 W15 O16 84.3(7) . .
O25 W15 O52 167.4(7) . .
O39 W15 O52 88.8(9) . .
O68 W15 O52 86.6(8) . .
O11 W15 O52 72.0(7) . .
O16 W15 O52 73.1(7) . .
O74 W16 O7 104.9(9) . .
O74 W16 O30 101.2(7) . .
O7 W16 O30 89.2(8) . .
O74 W16 O53 98.9(7) . .
O7 W16 O53 92.5(8) . .
O30 W16 O53 158.6(7) . .
O74 W16 O8 95.6(9) . .
O7 W16 O8 159.3(7) . .
O30 W16 O8 83.7(8) . .
O53 W16 O8 87.3(8) . .
O74 W16 O22 165.7(8) . .
O7 W16 O22 87.6(7) . .
O30 W16 O22 85.6(7) . .
O53 W16 O22 73.2(6) . .
O8 W16 O22 72.5(8) . .
O74 W16 K1 89.8(7) . .
O7 W16 K1 43.9(5) . .
O30 W16 K1 132.9(6) . .
O53 W16 K1 53.8(6) . .
O8 W16 K1 141.1(5) . .
O22 W16 K1 94.7(5) . .
O46 W17 O24 101.4(9) . .
O46 W17 O8 99.5(9) . .
O24 W17 O8 91.1(8) . .
O46 W17 O72 102.2(9) . .
O24 W17 O72 92.1(8) . .
O8 W17 O72 157.0(8) . .
O46 W17 O68 97.7(9) . .
O24 W17 O68 161.0(9) . .
O8 W17 O68 85.5(8) . .
O72 W17 O68 84.1(7) . .
O46 W17 O22 171.3(8) . .
O24 W17 O22 74.5(7) . .
O8 W17 O22 73.2(8) . .
O72 W17 O22 85.8(8) . .
O68 W17 O22 86.6(8) . .
O47 W18 O40 101.6(9) . .
O47 W18 O60 103.7(10) . .
O40 W18 O60 90.4(8) . .
O47 W18 O14 98.0(8) . .
O40 W18 O14 160.1(8) . .
O60 W18 O14 88.6(7) . .
O47 W18 O19 97.6(9) . .
O40 W18 O19 89.1(8) . .
O60 W18 O19 158.3(8) . .
O14 W18 O19 84.6(7) . .
O47 W18 O59 167.7(8) . .
O40 W18 O59 87.3(8) . .
O60 W18 O59 84.6(8) . .
O14 W18 O59 72.8(6) . .
O19 W18 O59 73.7(6) . .
O47 W18 K3 83.8(8) . .
O40 W18 K3 48.0(6) . .
O60 W18 K3 138.1(6) . .
O14 W18 K3 131.7(5) . .
O19 W18 K3 47.7(5) . .
O59 W18 K3 96.1(4) . .
O52 Sb1 O23 90.0(7) . .
O52 Sb1 O22 89.4(7) . .
O23 Sb1 O22 92.0(7) . .
O71 Sb2 O18 91.8(7) . .
O71 Sb2 O59 90.1(7) . .
O18 Sb2 O59 90.3(7) . .
O43 Dy1 O13 67.0(7) . .
O43 Dy1 O55 82.1(7) . .
O13 Dy1 O55 119.6(6) . .
O43 Dy1 O32 117.0(6) . .
O13 Dy1 O32 82.5(6) . .
O55 Dy1 O32 66.9(7) . .
O43 Dy1 O48 144.5(7) . .
O13 Dy1 O48 144.4(7) . .
O55 Dy1 O48 87.9(7) . .
O32 Dy1 O48 89.4(7) . .
O43 Dy1 O56 90.6(8) . .
O13 Dy1 O56 87.6(7) . .
O55 Dy1 O56 145.3(8) . .
O32 Dy1 O56 143.4(8) . .
O48 Dy1 O56 78.6(7) . .
O43 Dy1 O51 63.7(6) . .
O13 Dy1 O51 129.3(6) . .
O55 Dy1 O51 64.5(6) . .
O32 Dy1 O51 130.7(6) . .
O48 Dy1 O51 81.3(6) . .
O56 Dy1 O51 81.8(7) . .
O43 Dy1 O20 131.0(6) . .
O13 Dy1 O20 64.5(6) . .
O55 Dy1 O20 128.3(6) . .
O32 Dy1 O20 62.7(6) . .
O48 Dy1 O20 81.0(6) . .
O56 Dy1 O20 81.3(7) . .
O51 Dy1 O20 157.5(5) . .
O43 Dy1 Cu1 96.2(4) . .
O13 Dy1 Cu1 98.0(4) . .
O55 Dy1 Cu1 33.9(5) . .
O32 Dy1 Cu1 33.8(5) . .
O48 Dy1 Cu1 94.0(5) . .
O56 Dy1 Cu1 172.5(6) . .
O51 Dy1 Cu1 98.3(4) . .
O20 Dy1 Cu1 96.5(4) . .
O43 Dy1 Cu2 33.6(5) . .
O13 Dy1 Cu2 33.7(5) . .
O55 Dy1 Cu2 99.8(5) . .
O32 Dy1 Cu2 98.6(4) . .
O48 Dy1 Cu2 170.6(5) . .
O56 Dy1 Cu2 92.0(6) . .
O51 Dy1 Cu2 97.1(3) . .
O20 Dy1 Cu2 98.2(3) . .
Cu1 Dy1 Cu2 95.43(8) . .
O43 Dy1 W10 96.2(5) . .
O13 Dy1 W10 31.0(5) . .
O55 Dy1 W10 137.8(4) . .
O32 Dy1 W10 77.0(5) . .
O48 Dy1 W10 113.5(6) . .
O56 Dy1 W10 76.5(6) . .
O51 Dy1 W10 150.3(4) . .
O20 Dy1 W10 34.9(3) . .
Cu1 Dy1 W10 105.76(8) . .
Cu2 Dy1 W10 64.01(7) . .
O43 Dy1 W7 30.5(4) . .
O13 Dy1 W7 94.6(5) . .
O55 Dy1 W7 78.3(5) . .
O32 Dy1 W7 137.2(5) . .
O48 Dy1 W7 114.1(5) . .
O56 Dy1 W7 78.4(7) . .
O51 Dy1 W7 34.7(3) . .
O20 Dy1 W7 151.4(4) . .
Cu1 Dy1 W7 106.02(8) . .
Cu2 Dy1 W7 62.85(7) . .
W10 Dy1 W7 119.45(5) . .
O10 Dy2 O50 124.7(6) . .
O10 Dy2 O66 83.3(7) . .
O50 Dy2 O66 69.9(6) . .
O10 Dy2 O57 82.2(6) . .
O50 Dy2 O57 147.1(6) . .
O66 Dy2 O57 138.2(6) . .
O10 Dy2 O12 71.0(6) . .
O50 Dy2 O12 83.2(6) . .
O66 Dy2 O12 121.6(6) . .
O57 Dy2 O12 89.9(6) . .
O10 Dy2 O4 145.8(7) . .
O50 Dy2 O4 82.2(7) . .
O66 Dy2 O4 88.3(7) . .
O57 Dy2 O4 82.3(7) . .
O12 Dy2 O4 139.1(6) . .
O10 Dy2 O36 76.0(6) . .
O50 Dy2 O36 130.3(7) . .
O66 Dy2 O36 68.9(6) . .
O57 Dy2 O36 69.6(6) . .
O12 Dy2 O36 143.2(6) . .
O4 Dy2 O36 70.1(7) . .
O10 Dy2 O35 129.9(7) . .
O50 Dy2 O35 75.2(6) . .
O66 Dy2 O35 142.2(7) . .
O57 Dy2 O35 72.5(6) . .
O12 Dy2 O35 66.5(6) . .
O4 Dy2 O35 72.9(7) . .
O36 Dy2 O35 129.5(6) . .
O10 Dy2 K1 43.8(5) . .
O50 Dy2 K1 110.9(4) . .
O66 Dy2 K1 44.8(5) . .
O57 Dy2 K1 101.7(5) . .
O12 Dy2 K1 109.9(4) . .
O4 Dy2 K1 111.0(5) . .
O36 Dy2 K1 49.5(4) . .
O35 Dy2 K1 172.9(5) . .
O10 Dy2 K2 112.6(4) . .
O50 Dy2 K2 43.6(5) . .
O66 Dy2 K2 109.3(4) . .
O57 Dy2 K2 112.5(5) . .
O12 Dy2 K2 45.4(4) . .
O4 Dy2 K2 101.4(5) . .
O36 Dy2 K2 171.2(5) . .
O35 Dy2 K2 46.7(4) . .
K1 Dy2 K2 135.44(13) . .
O32 Cu1 O42 166.2(8) . .
O32 Cu1 O7 91.3(8) . .
O42 Cu1 O7 91.7(7) . .
O32 Cu1 O55 83.4(8) . .
O42 Cu1 O55 90.4(8) . .
O7 Cu1 O55 165.0(8) . .
O32 Cu1 O2 103.2(9) . .
O42 Cu1 O2 90.2(9) . .
O7 Cu1 O2 91.0(8) . .
O55 Cu1 O2 103.8(9) . .
O32 Cu1 Dy1 42.7(6) . .
O42 Cu1 Dy1 127.9(6) . .
O7 Cu1 Dy1 129.1(5) . .
O55 Cu1 Dy1 41.8(6) . .
O2 Cu1 Dy1 115.8(6) . .
O32 Cu1 K1 133.9(6) . .
O42 Cu1 K1 46.7(5) . .
O7 Cu1 K1 45.1(5) . .
O55 Cu1 K1 133.9(6) . .
O2 Cu1 K1 93.6(6) . .
Dy1 Cu1 K1 150.61(14) . .
O6 Cu2 O15 92.3(7) . .
O6 Cu2 O43 163.7(7) . .
O15 Cu2 O43 92.1(8) . .
O6 Cu2 O13 91.4(7) . .
O15 Cu2 O13 165.7(8) . .
O43 Cu2 O13 80.7(8) . .
O6 Cu2 O3 92.7(9) . .
O15 Cu2 O3 99.0(9) . .
O43 Cu2 O3 102.0(9) . .
O13 Cu2 O3 94.7(9) . .
O6 Cu2 Dy1 129.2(5) . .
O15 Cu2 Dy1 129.7(6) . .
O43 Cu2 Dy1 40.2(6) . .
O13 Cu2 Dy1 40.8(5) . .
O3 Cu2 Dy1 105.0(5) . .
O6 Cu2 K2 49.1(5) . .
O15 Cu2 K2 43.6(5) . .
O43 Cu2 K2 131.7(6) . .
O13 Cu2 K2 136.7(5) . .
O3 Cu2 K2 103.0(6) . .
Dy1 Cu2 K2 152.01(14) . .
O67 K1 O7 123.8(7) 2_665 .
O67 K1 O42 159.3(6) 2_665 .
O7 K1 O42 59.9(6) . .
O67 K1 O10 98.0(6) 2_665 .
O7 K1 O10 69.4(5) . .
O42 K1 O10 101.9(5) . .
O67 K1 O66 124.1(6) 2_665 .
O7 K1 O66 101.0(5) . .
O42 K1 O66 70.1(5) . .
O10 K1 O66 66.0(6) . .
O67 K1 OW4 88.6(6) 2_665 .
O7 K1 OW4 70.7(6) . .
O42 K1 OW4 73.3(6) . .
O10 K1 OW4 135.7(7) . .
O66 K1 OW4 141.2(6) . .
O67 K1 O65 117.3(7) 2_665 .
O7 K1 O65 115.3(5) . .
O42 K1 O65 55.4(5) . .
O10 K1 O65 121.6(5) . .
O66 K1 O65 55.8(5) . .
OW4 K1 O65 92.5(6) . .
O67 K1 O53 71.7(6) 2_665 .
O7 K1 O53 56.1(5) . .
O42 K1 O53 116.0(6) . .
O10 K1 O53 54.8(5) . .
O66 K1 O53 120.6(5) . .
OW4 K1 O53 87.0(6) . .
O65 K1 O53 170.9(5) . .
O67 K1 O36 69.8(5) 2_665 .
O7 K1 O36 129.6(6) . .
O42 K1 O36 125.6(6) . .
O10 K1 O36 60.3(5) . .
O66 K1 O36 55.6(5) . .
OW4 K1 O36 156.1(6) . .
O65 K1 O36 88.9(5) . .
O53 K1 O36 95.2(5) . .
O67 K1 Cu1 150.3(5) 2_665 .
O7 K1 Cu1 29.9(4) . .
O42 K1 Cu1 30.1(4) . .
O10 K1 Cu1 83.9(4) . .
O66 K1 Cu1 83.8(4) . .
OW4 K1 Cu1 70.6(4) . .
O65 K1 Cu1 85.4(3) . .
O53 K1 Cu1 85.9(3) . .
O36 K1 Cu1 133.2(4) . .
O67 K1 W16 96.6(5) 2_665 .
O7 K1 W16 27.2(4) . .
O42 K1 W16 85.9(4) . .
O10 K1 W16 67.6(4) . .
O66 K1 W16 120.8(4) . .
OW4 K1 W16 68.2(5) . .
O65 K1 W16 140.8(3) . .
O53 K1 W16 31.5(3) . .
O36 K1 W16 122.7(5) . .
Cu1 K1 W16 56.51(12) . .
O67 K1 W8 138.4(5) 2_665 .
O7 K1 W8 86.0(4) . .
O42 K1 W8 27.0(4) . .
O10 K1 W8 121.0(4) . .
O66 K1 W8 67.6(4) . .
OW4 K1 W8 73.9(5) . .
O65 K1 W8 30.6(3) . .
O53 K1 W8 141.7(4) . .
O36 K1 W8 115.7(4) . .
Cu1 K1 W8 56.67(10) . .
W16 K1 W8 110.37(14) . .
OW4 K2 O15 141.6(6) 1_655 .
OW4 K2 O50 147.6(6) 1_655 .
O15 K2 O50 70.8(5) . .
OW4 K2 O12 100.8(7) 1_655 .
O15 K2 O12 96.8(5) . .
O50 K2 O12 65.5(6) . .
OW4 K2 O44 135.5(7) 1_655 .
O15 K2 O44 56.3(5) . .
O50 K2 O44 54.3(6) . .
O12 K2 O44 119.0(6) . .
OW4 K2 O35 86.7(6) 1_655 .
O15 K2 O35 130.8(6) . .
O50 K2 O35 61.2(5) . .
O12 K2 O35 54.5(5) . .
O44 K2 O35 100.0(6) . .
OW4 K2 O6 99.9(7) 1_655 .
O15 K2 O6 57.7(5) . .
O50 K2 O6 100.1(5) . .
O12 K2 O6 65.2(4) . .
O44 K2 O6 113.9(5) . .
O35 K2 O6 119.4(6) . .
OW4 K2 O5 69.4(7) 1_655 1_655
O15 K2 O5 96.4(6) . 1_655
O50 K2 O5 117.8(7) . 1_655
O12 K2 O5 166.8(5) . 1_655
O44 K2 O5 67.8(6) . 1_655
O35 K2 O5 114.7(6) . 1_655
O6 K2 O5 124.1(5) . 1_655
OW4 K2 O9 60.2(6) 1_655 .
O15 K2 O9 108.0(5) . .
O50 K2 O9 117.5(6) . .
O12 K2 O9 52.3(5) . .
O44 K2 O9 163.1(5) . .
O35 K2 O9 85.9(5) . .
O6 K2 O9 50.3(4) . .
O5 K2 O9 124.1(5) 1_655 .
OW4 K2 W1 140.0(5) 1_655 .
O15 K2 W1 28.0(4) . .
O50 K2 W1 67.1(4) . .
O12 K2 W1 116.9(4) . .
O44 K2 W1 30.5(3) . .
O35 K2 W1 125.4(5) . .
O6 K2 W1 85.1(4) . .
O5 K2 W1 75.0(4) 1_655 .
O9 K2 W1 135.3(3) . .
OW4 K2 W12 143.9(6) 1_655 .
O15 K2 W12 68.5(4) . .
O50 K2 W12 26.0(4) . .
O12 K2 W12 91.4(4) . .
O44 K2 W12 30.5(4) . .
O35 K2 W12 72.9(4) . .
O6 K2 W12 116.0(4) . .
O5 K2 W12 92.0(5) 1_655 .
O9 K2 W12 143.5(4) . .
W1 K2 W12 52.64(11) . .
OW4 K2 Cu2 124.9(5) 1_655 .
O15 K2 Cu2 28.5(4) . .
O50 K2 Cu2 82.7(3) . .
O12 K2 Cu2 78.4(3) . .
O44 K2 Cu2 84.5(4) . .
O35 K2 Cu2 128.5(4) . .
O6 K2 Cu2 29.4(3) . .
O5 K2 Cu2 114.3(4) 1_655 .
O9 K2 Cu2 79.5(3) . .
W1 K2 Cu2 56.32(11) . .
W12 K2 Cu2 90.71(16) . .
O63 K3 OW13 141.7(12) 2_766 .
O63 K3 OW24 73.8(13) 2_766 .
OW13 K3 OW24 107.1(19) . .
O63 K3 OW9 71.4(6) 2_766 .
OW13 K3 OW9 85.1(13) . .
OW24 K3 OW9 135.8(13) . .
O63 K3 O29 94.4(6) 2_766 .
OW13 K3 O29 110.8(13) . .
OW24 K3 O29 130.0(14) . .
OW9 K3 O29 79.3(8) . .
O63 K3 O19 77.3(5) 2_766 .
OW13 K3 O19 141.0(12) . .
OW24 K3 O19 76.6(13) . .
OW9 K3 O19 120.0(8) . .
O29 K3 O19 53.5(5) . .
O63 K3 O27 145.4(7) 2_766 .
OW13 K3 O27 59.1(12) . .
OW24 K3 O27 134.9(13) . .
OW9 K3 O27 88.2(6) . .
O29 K3 O27 53.5(5) . .
O19 K3 O27 90.2(5) . .
O63 K3 OW11 77.6(9) 2_766 1_545
OW13 K3 OW11 68.3(14) . 1_545
OW24 K3 OW11 67.7(15) . 1_545
OW9 K3 OW11 78.8(11) . 1_545
O29 K3 OW11 158.1(10) . 1_545
O19 K3 OW11 140.8(8) . 1_545
O27 K3 OW11 126.6(9) . 1_545
O63 K3 O40 129.5(6) 2_766 .
OW13 K3 O40 88.5(12) . .
OW24 K3 O40 88.4(12) . .
OW9 K3 O40 135.1(7) . .
O29 K3 O40 61.8(6) . .
O19 K3 O40 52.5(5) . .
O27 K3 O40 51.5(5) . .
OW11 K3 O40 138.3(11) 1_545 .
O63 K3 W7 75.2(4) 2_766 .
OW13 K3 W7 137.3(12) . .
OW24 K3 W7 103.9(13) . .
OW9 K3 W7 92.7(7) . .
O29 K3 W7 28.3(3) . .
O19 K3 W7 29.2(4) . .
O27 K3 W7 78.3(4) . .
OW11 K3 W7 152.8(9) 1_545 .
O40 K3 W7 63.7(4) . .
O63 K3 W18 103.2(4) 2_766 .
OW13 K3 W18 113.7(11) . .
OW24 K3 W18 72.5(12) . .
OW9 K3 W18 141.8(7) . .
O29 K3 W18 63.2(4) . .
O19 K3 W18 28.8(4) . .
O27 K3 W18 75.6(3) . .
OW11 K3 W18 138.2(9) 1_545 .
O40 K3 W18 27.0(4) . .
W7 K3 W18 50.59(11) . .
O63 K3 W1 115.3(5) 2_766 .
OW13 K3 W1 83.2(12) . .
OW24 K3 W1 150.7(12) . .
OW9 K3 W1 71.1(6) . .
O29 K3 W1 28.1(3) . .
O19 K3 W1 78.5(3) . .
O27 K3 W1 30.1(4) . .
OW11 K3 W1 140.0(8) 1_545 .
O40 K3 W1 64.0(4) . .
W7 K3 W1 56.28(12) . .
W18 K3 W1 78.29(14) . .
O3 Na1 O2 110.9(12) 1_455 .
O3 Na1 O21 96.4(10) 1_455 1_455
O2 Na1 O21 128.8(10) . 1_455
O3 Na1 O73 127.0(10) 1_455 .
O2 Na1 O73 95.4(9) . .
O21 Na1 O73 101.6(10) 1_455 .
O3 Na1 Na5 73.2(9) 1_455 2_666
O2 Na1 Na5 80.1(9) . 2_666
O21 Na1 Na5 150.9(10) 1_455 2_666
O73 Na1 Na5 67.1(8) . 2_666
O3 Na1 K2 89.0(7) 1_455 1_455
O2 Na1 K2 68.1(7) . 1_455
O21 Na1 K2 70.0(6) 1_455 1_455
O73 Na1 K2 144.0(8) . 1_455
Na5 Na1 K2 135.0(10) 2_666 1_455
O25 Na2 OW5 157.3(13) . 2_776
O25 Na2 OW11 74.8(13) . .
OW5 Na2 OW11 107.4(13) 2_776 .
O25 Na2 OW6 123.1(11) . 1_665
OW5 Na2 OW6 72.5(11) 2_776 1_665
OW11 Na2 OW6 133.2(15) . 1_665
O25 Na2 OW13 69.0(15) . 1_565
OW5 Na2 OW13 133.5(18) 2_776 1_565
OW11 Na2 OW13 71.3(14) . 1_565
OW6 Na2 OW13 76.4(15) 1_665 1_565
O25 Na2 K3 97.7(7) . 1_565
OW5 Na2 K3 100.1(10) 2_776 1_565
OW11 Na2 K3 48.0(10) . 1_565
OW6 Na2 K3 85.4(9) 1_665 1_565
OW13 Na2 K3 43.1(12) 1_565 1_565
OW22 Na3 OW20 73(3) 1_565 .
OW22 Na3 OW12 124(2) 1_565 .
OW20 Na3 OW12 140(3) . .
OW22 Na3 O70 77(2) 1_565 1_565
OW20 Na3 O70 78(3) . 1_565
OW12 Na3 O70 73.4(17) . 1_565
OW22 Na3 O8 154(2) 1_565 .
OW20 Na3 O8 96(3) . .
OW12 Na3 O8 79.2(15) . .
O70 Na3 O8 124.8(10) 1_565 .
OW22 Na3 OW1 74(2) 1_565 1_455
OW20 Na3 OW1 82(3) . 1_455
OW12 Na3 OW1 134.0(18) . 1_455
O70 Na3 OW1 148.8(10) 1_565 1_455
O8 Na3 OW1 81.0(8) . 1_455
OW22 Na3 OW19 51(2) 1_565 .
OW20 Na3 OW19 119(3) . .
OW12 Na3 OW19 74.5(18) . .
O70 Na3 OW19 68.6(16) 1_565 .
O8 Na3 OW19 145.1(17) . .
OW1 Na3 OW19 101.2(16) 1_455 .
OW22 Na3 OW21 78(2) 1_565 1_565
OW20 Na3 OW21 14(3) . 1_565
OW12 Na3 OW21 127(2) . 1_565
O70 Na3 OW21 65.8(17) 1_565 1_565
O8 Na3 OW21 97.3(16) . 1_565
OW1 Na3 OW21 96.2(17) 1_455 1_565
OW19 Na3 OW21 117(2) . 1_565
OW7 Na4 O37 141.3(19) . 1_655
OW7 Na4 O44 97.0(16) . .
O37 Na4 O44 113.4(19) 1_655 .
O48 Na5 OW3 132.4(13) 2_666 2_766
O48 Na5 O51 104.6(9) 2_666 .
OW3 Na5 O51 91.1(9) 2_766 .
O48 Na5 Na1 110.5(11) 2_666 2_666
OW3 Na5 Na1 105.3(10) 2_766 2_666
O51 Na5 Na1 110.1(10) . 2_666
OW16 Na6 O35 118.8(15) 2_765 2_765
OW16 Na6 O17 132.0(17) 2_765 .
O35 Na6 O17 101.4(11) 2_765 .
OW16 Na6 OW2 70.4(17) 2_765 .
O35 Na6 OW2 113.7(13) 2_765 .
O17 Na6 OW2 117.6(11) . .
OW16 Na6 OW15 52.2(19) 2_765 1_665
O35 Na6 OW15 115.2(14) 2_765 1_665
O17 Na6 OW15 88.6(13) . 1_665
OW2 Na6 OW15 116.9(18) . 1_665
Cu1 O2 Na1 118.7(11) . .
Cu2 O3 Na1 105.9(10) . 1_655
W8 O5 K2 155.0(12) . 1_455
W5 O6 Cu2 144.8(10) . .
W5 O6 K2 111.9(7) . .
Cu2 O6 K2 101.6(7) . .
W16 O7 Cu1 142.7(9) . .
W16 O7 K1 108.9(7) . .
Cu1 O7 K1 105.0(8) . .
W17 O8 W16 119.6(10) . .
W17 O8 Na3 113.9(10) . .
W16 O8 Na3 126.0(10) . .
W5 O9 W3 119.2(8) . .
W5 O9 K2 97.8(7) . .
W3 O9 K2 93.7(7) . .
W11 O10 Dy2 135.3(9) . .
W11 O10 K1 109.0(7) . .
Dy2 O10 K1 102.0(7) . .
W4 O11 W15 121.3(9) . .
W3 O12 Dy2 135.1(8) . .
W3 O12 K2 110.1(7) . .
Dy2 O12 K2 99.0(6) . .
W10 O13 Cu2 140.8(9) . .
W10 O13 Dy1 110.7(7) . .
Cu2 O13 Dy1 105.5(8) . .
W2 O14 W18 120.1(7) . .
W1 O15 Cu2 145.8(9) . .
W1 O15 K2 105.3(7) . .
Cu2 O15 K2 107.9(8) . .
W10 O16 W15 119.3(9) . .
W13 O17 W3 118.6(8) . .
W13 O17 Na6 118.2(10) . .
W3 O17 Na6 109.7(9) . .
Sb2 O18 W1 116.8(8) . .
Sb2 O18 W12 114.9(8) . .
W1 O18 W12 93.8(5) . .
Sb2 O18 W6 137.0(8) . .
W1 O18 W6 92.9(6) . .
W12 O18 W6 91.6(6) . .
W7 O19 W18 119.0(8) . .
W7 O19 K3 100.7(7) . .
W18 O19 K3 103.6(7) . .
W10 O20 W4 116.9(7) . .
W10 O20 Dy1 97.3(7) . .
W4 O20 Dy1 98.8(7) . .
W1 O21 Na1 118.2(11) . 1_655
Sb1 O22 W16 113.9(8) . .
Sb1 O22 W11 112.8(9) . .
W16 O22 W11 95.2(6) . .
Sb1 O22 W17 137.2(9) . .
W16 O22 W17 94.5(7) . .
W11 O22 W17 94.7(6) . .
Sb1 O23 W3 113.0(8) . .
Sb1 O23 W5 116.0(7) . .
W3 O23 W5 94.6(6) . .
Sb1 O23 W13 135.8(8) . .
W3 O23 W13 94.5(5) . .
W5 O23 W13 94.2(6) . .
W17 O24 W11 118.8(9) . .
W15 O25 Na2 161.3(11) . .
W6 O26 W14 156.6(10) . .
W6 O27 W1 118.9(9) . .
W6 O27 K3 108.5(7) . .
W1 O27 K3 102.2(7) . .
W13 O28 W5 120.5(9) . .
W7 O29 W1 150.8(10) . .
W7 O29 K3 102.7(7) . .
W1 O29 K3 105.8(8) . .
W4 O30 W16 149.6(11) . .
W14 O31 W9 119.8(9) . .
W4 O32 Cu1 141.3(10) . .
W4 O32 Dy1 112.4(8) . .
Cu1 O32 Dy1 103.4(9) . .
W11 O33 W3 143.9(11) . .
W2 O34 W8 149.4(9) . .
Dy2 O35 Na6 125.5(10) . 2_765
Dy2 O35 K2 94.9(5) . .
Na6 O35 K2 114.1(9) 2_765 .
Dy2 O36 K1 91.7(5) . .
W14 O37 W8 120.6(10) . .
W14 O37 Na4 126.5(14) . 1_455
W8 O37 Na4 112.0(13) . 1_455
W6 O38 W12 121.3(11) . .
W15 O39 W13 147.8(12) . .
W18 O40 W6 149.3(11) . .
W18 O40 K3 105.0(7) . .
W6 O40 K3 103.9(8) . .
W10 O41 W5 149.2(12) . .
W8 O42 Cu1 146.4(9) . .
W8 O42 K1 107.9(7) . .
Cu1 O42 K1 103.2(8) . .
W7 O43 Cu2 136.2(10) . .
W7 O43 Dy1 112.1(7) . .
Cu2 O43 Dy1 106.2(10) . .
W1 O44 W12 119.5(9) . .
W1 O44 K2 97.5(8) . .
W12 O44 K2 99.7(7) . .
W1 O44 Na4 103.5(11) . .
W12 O44 Na4 114.5(12) . .
K2 O44 Na4 122.1(12) . .
Dy1 O48 Na5 136.0(9) . 2_666
W12 O50 Dy2 137.2(9) . .
W12 O50 K2 108.4(8) . .
Dy2 O50 K2 102.1(7) . .
W7 O51 W2 115.9(8) . .
W7 O51 Dy1 98.3(6) . .
W2 O51 Dy1 98.0(7) . .
W7 O51 Na5 116.4(9) . .
W2 O51 Na5 103.6(8) . .
Dy1 O51 Na5 123.9(9) . .
Sb1 O52 W15 139.5(8) . .
Sb1 O52 W4 113.8(9) . .
W15 O52 W4 93.5(6) . .
Sb1 O52 W10 112.4(8) . .
W15 O52 W10 93.4(6) . .
W4 O52 W10 95.0(5) . .
W11 O53 W16 117.5(8) . .
W11 O53 K1 98.5(8) . .
W16 O53 K1 94.7(7) . .
W9 O54 W12 142.9(10) . .
W2 O55 Cu1 142.3(10) . .
W2 O55 Dy1 111.9(8) . .
Cu1 O55 Dy1 104.4(9) . .
Sb2 O59 W2 114.2(8) . .
Sb2 O59 W18 139.1(9) . .
W2 O59 W18 93.4(6) . .
Sb2 O59 W7 112.3(8) . .
W2 O59 W7 95.7(6) . .
W18 O59 W7 93.0(6) . .
W18 O60 W14 149.2(10) . .
W10 O63 K3 143.8(10) . 2_766
W8 O65 W9 118.0(8) . .
W8 O65 K1 97.3(7) . .
W9 O65 K1 96.5(7) . .
W9 O66 Dy2 137.5(10) . .
W9 O66 K1 106.7(8) . .
Dy2 O66 K1 99.4(7) . .
W11 O67 K1 149.4(11) . 2_665
W15 O68 W17 147.4(10) . .
W6 O70 Na3 151.5(12) . 1_545
Sb2 O71 W9 115.0(8) . .
Sb2 O71 W8 115.2(9) . .
W9 O71 W8 93.7(6) . .
Sb2 O71 W14 137.6(9) . .
W9 O71 W14 93.4(7) . .
W8 O71 W14 92.1(6) . .
W17 O72 W13 156.4(10) . .
W2 O73 Na1 113.3(9) . .
K2 OW4 K1 137.7(11) 1_455 .
Na2 OW11 K3 89.3(13) . 1_565
K3 OW13 Na2 92.6(17) . 1_545
OW21 OW20 Na3 121(10) 1_565 .
OW20 OW21 Na3 45(9) 1_545 1_545

loop_
_geom_bond_atom_site_label_1
_geom_bond_atom_site_label_2
_geom_bond_distance
_geom_bond_site_symmetry_2
W1 O21 1.697(17) .
W1 O15 1.81(2) .
W1 O44 1.904(17) .
W1 O29 1.954(17) .
W1 O27 2.05(2) .
W1 O18 2.255(16) .
W1 K2 3.715(7) .
W1 K3 3.991(8) .
W2 O73 1.753(18) .
W2 O34 1.878(15) .
W2 O55 1.89(2) .
W2 O14 1.912(18) .
W2 O51 2.034(17) .
W2 O59 2.297(16) .
W2 Dy1 3.485(2) .
W3 O58 1.723(14) .
W3 O12 1.757(19) .
W3 O9 1.932(16) .
W3 O33 1.95(2) .
W3 O17 2.05(2) .
W3 O23 2.243(14) .
W3 K2 3.897(8) .
W4 O1 1.742(17) .
W4 O32 1.86(2) .
W4 O11 1.876(19) .
W4 O30 1.900(19) .
W4 O20 2.003(17) .
W4 O52 2.298(15) .
W4 Dy1 3.4977(19) .
W5 O61 1.715(17) .
W5 O6 1.766(18) .
W5 O9 1.908(14) .
W5 O41 1.971(18) .
W5 O28 2.014(19) .
W5 O23 2.262(16) .
W5 K2 3.996(8) .
W6 O70 1.69(2) .
W6 O27 1.849(18) .
W6 O38 1.865(17) .
W6 O26 1.910(17) .
W6 O40 1.971(19) .
W6 O18 2.377(19) .
W6 K3 4.008(7) .
W7 O62 1.707(17) .
W7 O29 1.875(17) .
W7 O43 1.904(19) .
W7 O19 1.920(19) .
W7 O51 1.998(16) .
W7 O59 2.311(16) .
W7 Dy1 3.4699(19) .
W7 K3 3.861(9) .
W8 O5 1.702(19) .
W8 O42 1.787(19) .
W8 O65 1.923(15) .
W8 O34 1.964(14) .
W8 O37 1.99(2) .
W8 O71 2.327(17) .
W8 K1 3.751(7) .
W9 O64 1.729(16) .
W9 O66 1.74(2) .
W9 O54 1.916(16) .
W9 O65 1.978(16) .
W9 O31 2.019(19) .
W9 O71 2.256(15) .
W9 K1 3.762(7) .
W10 O63 1.709(16) .
W10 O41 1.868(19) .
W10 O16 1.89(2) .
W10 O13 1.898(19) .
W10 O20 1.993(16) .
W10 O52 2.319(16) .
W10 Dy1 3.453(2) .
W11 O67 1.773(16) .
W11 O10 1.803(19) .
W11 O33 1.887(19) .
W11 O53 1.928(16) .
W11 O24 2.06(2) .
W11 O22 2.260(17) .
W11 K1 3.829(7) .
W12 O69 1.696(15) .
W12 O50 1.76(2) .
W12 O54 1.933(16) .
W12 O44 1.958(19) .
W12 O38 1.99(2) .
W12 O18 2.315(14) .
W12 K2 3.808(8) .
W13 O45 1.73(2) .
W13 O17 1.868(15) .
W13 O28 1.875(18) .
W13 O72 1.921(18) .
W13 O39 1.998(18) .
W13 O23 2.348(18) .
W14 O49 1.74(2) .
W14 O31 1.855(15) .
W14 O37 1.884(19) .
W14 O26 1.924(17) .
W14 O60 1.967(16) .
W14 O71 2.35(2) .
W15 O25 1.71(2) .
W15 O39 1.830(16) .
W15 O68 1.888(18) .
W15 O11 1.954(18) .
W15 O16 1.989(18) .
W15 O52 2.29(2) .
W16 O74 1.682(18) .
W16 O7 1.813(18) .
W16 O30 1.946(19) .
W16 O53 1.964(16) .
W16 O8 2.00(2) .
W16 O22 2.246(18) .
W16 K1 3.748(8) .
W17 O46 1.73(2) .
W17 O24 1.844(18) .
W17 O8 1.873(19) .
W17 O72 1.912(17) .
W17 O68 1.972(17) .
W17 O22 2.31(2) .
W18 O47 1.73(2) .
W18 O40 1.86(2) .
W18 O60 1.869(17) .
W18 O14 1.945(16) .
W18 O19 1.961(18) .
W18 O59 2.298(18) .
W18 K3 3.961(8) .
Sb1 O52 1.974(17) .
Sb1 O23 1.999(16) .
Sb1 O22 2.029(17) .
Sb2 O71 1.947(19) .
Sb2 O18 1.961(16) .
Sb2 O59 1.978(16) .
Dy1 O43 2.27(2) .
Dy1 O13 2.290(16) .
Dy1 O55 2.307(19) .
Dy1 O32 2.341(18) .
Dy1 O48 2.345(15) .
Dy1 O56 2.38(2) .
Dy1 O51 2.562(19) .
Dy1 O20 2.58(2) .
Dy1 Cu1 3.355(3) .
Dy1 Cu2 3.377(3) .
Dy2 O10 2.304(18) .
Dy2 O50 2.33(2) .
Dy2 O66 2.376(18) .
Dy2 O57 2.380(19) .
Dy2 O12 2.391(17) .
Dy2 O4 2.41(2) .
Dy2 O36 2.513(18) .
Dy2 O35 2.527(18) .
Dy2 K1 4.014(6) .
Dy2 K2 4.060(7) .
Cu1 O32 1.92(2) .
Cu1 O42 1.928(19) .
Cu1 O7 1.929(16) .
Cu1 O55 1.930(18) .
Cu1 O2 2.22(2) .
Cu1 K1 3.742(6) .
Cu2 O6 1.939(16) .
Cu2 O15 1.943(19) .
Cu2 O43 1.944(17) .
Cu2 O13 1.945(18) .
Cu2 O3 2.18(2) .
Cu2 K2 3.872(7) .
K1 O67 2.592(19) 2_665
K1 O7 2.745(18) .
K1 O42 2.795(16) .
K1 O10 2.842(19) .
K1 O66 2.87(2) .
K1 OW4 2.89(2) .
K1 O65 2.98(2) .
K1 O53 3.04(2) .
K1 O36 3.056(18) .
K2 OW4 2.75(2) 1_655
K2 O15 2.806(17) .
K2 O50 2.87(2) .
K2 O12 2.929(18) .
K2 O44 2.95(2) .
K2 O35 2.967(19) .
K2 O6 2.986(18) .
K2 O5 3.01(2) 1_655
K2 O9 3.26(2) .
K3 O63 2.793(18) 2_766
K3 OW13 2.80(6) .
K3 OW24 2.85(6) .
K3 OW9 2.89(3) .
K3 O29 2.99(2) .
K3 O19 3.012(19) .
K3 O27 3.018(18) .
K3 OW11 3.04(5) 1_545
K3 O40 3.05(2) .
Na1 O3 2.69(3) 1_455
Na1 O2 2.73(3) .
Na1 O21 2.76(3) 1_455
Na1 O73 2.79(3) .
Na1 Na5 2.97(3) 2_666
Na1 K2 4.09(2) 1_455
Na2 O25 2.68(3) .
Na2 OW5 2.70(4) 2_776
Na2 OW11 2.78(5) .
Na2 OW6 2.84(4) 1_665
Na2 OW13 2.86(6) 1_565
Na2 K3 4.10(2) 1_565
Na3 OW22 2.05(7) 1_565
Na3 OW20 2.45(10) .
Na3 OW12 2.56(6) .
Na3 O70 2.76(3) 1_565
Na3 O8 2.76(3) .
Na3 OW1 2.90(3) 1_455
Na3 OW19 2.94(7) .
Na3 OW21 2.96(8) 1_565
Na4 OW7 2.76(6) .
Na4 O37 2.87(5) 1_655
Na4 O44 2.95(5) .
Na5 O48 2.71(3) 2_666
Na5 OW3 2.85(4) 2_766
Na5 O51 2.90(3) .
Na5 Na1 2.97(3) 2_666
Na6 OW16 2.52(7) 2_765
Na6 O35 2.72(3) 2_765
Na6 O17 2.81(3) .
Na6 OW2 2.87(4) .
Na6 OW15 2.96(7) 1_665
O3 Na1 2.69(3) 1_655
O5 K2 3.01(2) 1_455
O21 Na1 2.76(3) 1_655
O35 Na6 2.72(3) 2_765
O37 Na4 2.87(5) 1_455
O48 Na5 2.71(3) 2_666
O63 K3 2.793(18) 2_766
O67 K1 2.592(19) 2_665
O70 Na3 2.76(3) 1_545
OW1 Na3 2.90(3) 1_655
OW3 Na5 2.85(4) 2_766
OW4 K2 2.75(2) 1_455
OW5 Na2 2.70(4) 2_776
OW6 Na2 2.84(4) 1_445
OW11 K3 3.04(5) 1_565
OW13 Na2 2.86(6) 1_545
OW15 Na6 2.96(7) 1_445
OW16 Na6 2.52(7) 2_765
OW20 OW21 0.82(13) 1_565
OW21 OW20 0.82(13) 1_545
OW21 Na3 2.96(8) 1_545
OW22 Na3 2.05(7) 1_545
